data_2236987
loop_
_publ_author_name
'Sasagawa, Kosuke'
'Hijikata, Daichi'
'Sakamoto, Rei'
'Okamoto, Akiko'
'Yonezawa, Noriyuki'

_publ_section_title
;
 {2,7-Dimethoxy-8-[4-(2-methylpropyl)benzoyl]naphthalen-1-yl}[4-(2-methylpropyl)phenyl]methanone
;
_journal_coeditor_code PK2455
_journal_issue 12
_journal_name_full 'Acta Crystallographica Section E'
_journal_page_first o3348
_journal_paper_doi 10.1107/S1600536812045953
_journal_volume 68
_journal_year 2012
_chemical_formula_iupac 'C34 H36 O4'
_chemical_formula_moiety 'C34 H36 O4'
_chemical_formula_sum 'C34 H36 O4'
_chemical_formula_weight 508.63
_chemical_name_systematic
;
{2,7-Dimethoxy-8-[4-(2-methylpropyl)benzoyl]naphthalen-1-yl}[4-(2-
methylpropyl)phenyl]methanone
;
_space_group_IT_number 14
_symmetry_cell_setting monoclinic
_symmetry_space_group_name_Hall '-P 2ybc'
_symmetry_space_group_name_H-M 'P 1 21/c 1'
_atom_sites_solution_hydrogens geom
_atom_sites_solution_primary direct
_atom_sites_solution_secondary difmap
_audit_creation_method SHELXL-97
_cell_angle_alpha 90.00
_cell_angle_beta 103.6420(10)
_cell_angle_gamma 90.00
_cell_formula_units_Z 4
_cell_length_a 18.5280(4)
_cell_length_b 7.83885(15)
_cell_length_c 20.2304(4)
_cell_measurement_reflns_used 26694
_cell_measurement_temperature 193(2)
_cell_measurement_theta_max 68.26
_cell_measurement_theta_min 3.70
_cell_volume 2855.33(10)
_computing_cell_refinement 'PROCESS-AUTO (Rigaku, 1998)'
_computing_data_collection 'PROCESS-AUTO (Rigaku, 1998)'
_computing_data_reduction 'PROCESS-AUTO (Rigaku, 1998)'
_computing_molecular_graphics 'ORTEPIII (Burnett & Johnson, 1996)'
_computing_publication_material 'SHELXL97 (Sheldrick, 2008)'
_computing_structure_refinement 'SHELXL97 (Sheldrick, 2008)'
_computing_structure_solution 'SIR2004 (Burla <i>et al.</i>, 2005)'
_diffrn_ambient_temperature 193(2)
_diffrn_measured_fraction_theta_full 1.000
_diffrn_measured_fraction_theta_max 1.000
_diffrn_measurement_device_type 'Rigaku R-AXIS RAPID'
_diffrn_measurement_method '\w scans'
_diffrn_radiation_monochromator graphite
_diffrn_radiation_source 'fine-focus sealed tube'
_diffrn_radiation_type CuK\a
_diffrn_radiation_wavelength 1.54187
_diffrn_reflns_av_R_equivalents 0.0516
_diffrn_reflns_av_sigmaI/netI 0.0287
_diffrn_reflns_limit_h_max 22
_diffrn_reflns_limit_h_min -21
_diffrn_reflns_limit_k_max 9
_diffrn_reflns_limit_k_min -9
_diffrn_reflns_limit_l_max 24
_diffrn_reflns_limit_l_min -24
_diffrn_reflns_number 50913
_diffrn_reflns_theta_full 68.24
_diffrn_reflns_theta_max 68.24
_diffrn_reflns_theta_min 4.50
_diffrn_standards_number 0
_exptl_absorpt_coefficient_mu 0.602
_exptl_absorpt_correction_T_max 0.971
_exptl_absorpt_correction_T_min 0.714
_exptl_absorpt_correction_type numerical
_exptl_absorpt_process_details '(NUMABS; Higashi, 1999)'
_exptl_crystal_colour colorless
_exptl_crystal_density_diffrn 1.183
_exptl_crystal_density_method 'not measured'
_exptl_crystal_description platelet
_exptl_crystal_F_000 1088
_exptl_crystal_size_max 0.60
_exptl_crystal_size_mid 0.40
_exptl_crystal_size_min 0.05
_refine_diff_density_max 0.173
_refine_diff_density_min -0.150
_refine_ls_extinction_coef 0.0022(2)
_refine_ls_extinction_expression Fc^*^=kFc[1+0.001xFc^2^\l^3^/sin(2\q)]^-1/4^
_refine_ls_extinction_method 'SHELXL97 (Sheldrick, 2008)'
_refine_ls_goodness_of_fit_ref 1.122
_refine_ls_hydrogen_treatment constr
_refine_ls_matrix_type full
_refine_ls_number_parameters 350
_refine_ls_number_reflns 5237
_refine_ls_number_restraints 0
_refine_ls_restrained_S_all 1.122
_refine_ls_R_factor_all 0.0533
_refine_ls_R_factor_gt 0.0424
_refine_ls_shift/su_max 0.000
_refine_ls_shift/su_mean 0.000
_refine_ls_structure_factor_coef Fsqd
_refine_ls_weighting_details 'calc w=1/[\s^2^(Fo^2^)+(0.0662P)^2^] where P=(Fo^2^+2Fc^2^)/3'
_refine_ls_weighting_scheme calc
_refine_ls_wR_factor_gt 0.1173
_refine_ls_wR_factor_ref 0.1261
_reflns_number_gt 3838
_reflns_number_total 5237
_reflns_threshold_expression I>2\s(I)
_cod_data_source_file pk2455.cif
_cod_data_source_block I
_cod_original_sg_symbol_H-M 'P 21/c'
_cod_database_code 2236987
_cod_database_fobs_code 2236987

loop_
_symmetry_equiv_pos_site_id
_symmetry_equiv_pos_as_xyz
1 +X,+Y,+Z
2 -X,1/2+Y,1/2-Z
3 -X,-Y,-Z
4 +X,1/2-Y,1/2+Z

loop_
_atom_site_type_symbol
_atom_site_label
_atom_site_fract_x
_atom_site_fract_y
_atom_site_fract_z
_atom_site_U_iso_or_equiv
_atom_site_adp_type
_atom_site_calc_flag
_atom_site_refinement_flags
_atom_site_occupancy
_atom_site_symmetry_multiplicity
O O1 0.66145(6) 0.32112(15) 0.61940(5) 0.0635(3) Uani d . 1 1
O O2 0.53292(5) 0.00068(13) 0.27977(5) 0.0576(3) Uani d . 1 1
O O3 0.71658(5) 0.02470(13) 0.51300(5) 0.0553(3) Uani d . 1 1
O O4 0.67422(5) 0.26567(12) 0.36980(5) 0.0527(3) Uani d . 1 1
C C1 0.62041(8) 0.22224(18) 0.50872(7) 0.0453(3) Uani d . 1 1
C C2 0.60247(8) 0.29086(19) 0.56568(7) 0.0509(4) Uani d . 1 1
C C3 0.52803(9) 0.3152(2) 0.56905(8) 0.0565(4) Uani d . 1 1
H H3 0.5168 0.3669 0.6079 0.068 Uiso calc R 1 1
C C4 0.47275(9) 0.26432(19) 0.51642(8) 0.0555(4) Uani d . 1 1
H H4 0.4227 0.2778 0.5195 0.067 Uiso calc R 1 1
C C5 0.42902(8) 0.13689(19) 0.40346(8) 0.0537(4) Uani d . 1 1
H H5 0.3793 0.1477 0.4078 0.064 Uiso calc R 1 1
C C6 0.44203(8) 0.0687(2) 0.34550(8) 0.0547(4) Uani d . 1 1
H H6 0.4019 0.0305 0.3102 0.066 Uiso calc R 1 1
C C7 0.51556(8) 0.05545(18) 0.33848(7) 0.0478(4) Uani d . 1 1
C C8 0.57515(7) 0.10547(17) 0.38983(6) 0.0434(3) Uani d . 1 1
C C9 0.56242(7) 0.17307(17) 0.45187(6) 0.0440(3) Uani d . 1 1
C C10 0.48732(8) 0.19171(18) 0.45706(7) 0.0478(4) Uani d . 1 1
C C11 0.70027(8) 0.1766(2) 0.51402(6) 0.0469(4) Uani d . 1 1
C C12 0.65026(7) 0.12146(18) 0.37335(6) 0.0428(3) Uani d . 1 1
C C13 0.75748(8) 0.3109(2) 0.52059(6) 0.0481(4) Uani d . 1 1
C C14 0.73950(9) 0.4833(2) 0.51447(7) 0.0545(4) Uani d . 1 1
H H14 0.6890 0.5170 0.5068 0.065 Uiso calc R 1 1
C C15 0.79377(9) 0.6062(2) 0.51933(8) 0.0600(4) Uani d . 1 1
H H15 0.7802 0.7233 0.5149 0.072 Uiso calc R 1 1
C C16 0.86786(9) 0.5603(2) 0.53064(8) 0.0638(4) Uani d . 1 1
C C17 0.88575(9) 0.3888(3) 0.53645(10) 0.0737(5) Uani d . 1 1
H H17 0.9363 0.3555 0.5441 0.088 Uiso calc R 1 1
C C18 0.83170(9) 0.2650(2) 0.53138(8) 0.0641(4) Uani d . 1 1
H H18 0.8454 0.1479 0.5353 0.077 Uiso calc R 1 1
C C19 0.69369(8) -0.02869(17) 0.36131(6) 0.0422(3) Uani d . 1 1
C C20 0.66833(8) -0.19549(18) 0.36293(6) 0.0465(4) Uani d . 1 1
H H20 0.6214 -0.2158 0.3729 0.056 Uiso calc R 1 1
C C21 0.71025(8) -0.33134(19) 0.35037(7) 0.0498(4) Uani d . 1 1
H H21 0.6919 -0.4441 0.3518 0.060 Uiso calc R 1 1
C C22 0.77954(8) -0.30609(19) 0.33551(7) 0.0486(4) Uani d . 1 1
C C23 0.80510(8) -0.1394(2) 0.33565(8) 0.0550(4) Uani d . 1 1
H H23 0.8524 -0.1189 0.3267 0.066 Uiso calc R 1 1
C C24 0.76339(8) -0.00324(19) 0.34854(7) 0.0515(4) Uani d . 1 1
H H24 0.7825 0.1093 0.3487 0.062 Uiso calc R 1 1
C C25 0.65039(10) 0.4214(2) 0.67461(8) 0.0731(5) Uani d . 1 1
H H25A 0.6249 0.5275 0.6572 0.088 Uiso calc R 1 1
H H25B 0.6986 0.4483 0.7050 0.088 Uiso calc R 1 1
H H25C 0.6200 0.3577 0.6998 0.088 Uiso calc R 1 1
C C26 0.47399(9) -0.0512(2) 0.22480(7) 0.0619(4) Uani d . 1 1
H H26A 0.4946 -0.0948 0.1877 0.074 Uiso calc R 1 1
H H26B 0.4417 0.0466 0.2086 0.074 Uiso calc R 1 1
H H26C 0.4451 -0.1412 0.2402 0.074 Uiso calc R 1 1
C C27 0.92724(10) 0.6961(3) 0.53805(11) 0.0823(6) Uani d . 1 1
H H27A 0.9138 0.7750 0.4989 0.099 Uiso calc R 1 1
H H27B 0.9748 0.6408 0.5364 0.099 Uiso calc R 1 1
C C28 0.93864(10) 0.7998(3) 0.60370(11) 0.0817(6) Uani d . 1 1
H H28 0.8907 0.8588 0.6035 0.098 Uiso calc R 1 1
C C29 0.99748(11) 0.9370(3) 0.60563(15) 0.1205(9) Uani d . 1 1
H H29A 1.0451 0.8829 0.6053 0.145 Uiso calc R 1 1
H H29B 1.0028 1.0053 0.6471 0.145 Uiso calc R 1 1
H H29C 0.9824 1.0111 0.5657 0.145 Uiso calc R 1 1
C C30 0.95729(12) 0.6876(3) 0.66594(12) 0.1083(8) Uani d . 1 1
H H30A 0.9650 0.7586 0.7069 0.130 Uiso calc R 1 1
H H30B 1.0027 0.6232 0.6663 0.130 Uiso calc R 1 1
H H30C 0.9163 0.6081 0.6652 0.130 Uiso calc R 1 1
C C31 0.82253(8) -0.4543(2) 0.31722(7) 0.0565(4) Uani d . 1 1
H H31A 0.8271 -0.5429 0.3528 0.068 Uiso calc R 1 1
H H31B 0.8732 -0.4154 0.3168 0.068 Uiso calc R 1 1
C C32 0.78695(9) -0.5339(2) 0.24818(8) 0.0579(4) Uani d . 1 1
H H32 0.7387 -0.5866 0.2514 0.069 Uiso calc R 1 1
C C33 0.77059(10) -0.4010(3) 0.19229(8) 0.0755(5) Uani d . 1 1
H H33A 0.7348 -0.3180 0.2019 0.091 Uiso calc R 1 1
H H33B 0.7497 -0.4567 0.1486 0.091 Uiso calc R 1 1
H H33C 0.8167 -0.3422 0.1902 0.091 Uiso calc R 1 1
C C34 0.83574(9) -0.6740(2) 0.23036(9) 0.0711(5) Uani d . 1 1
H H34A 0.8819 -0.6240 0.2235 0.085 Uiso calc R 1 1
H H34B 0.8095 -0.7311 0.1885 0.085 Uiso calc R 1 1
H H34C 0.8473 -0.7571 0.2675 0.085 Uiso calc R 1 1

loop_
_atom_site_aniso_label
_atom_site_aniso_U_11
_atom_site_aniso_U_22
_atom_site_aniso_U_33
_atom_site_aniso_U_12
_atom_site_aniso_U_13
_atom_site_aniso_U_23
O1 0.0687(7) 0.0842(8) 0.0372(5) 0.0057(6) 0.0118(5) -0.0101(5)
O2 0.0578(6) 0.0690(8) 0.0419(5) -0.0008(5) 0.0037(4) -0.0095(5)
O3 0.0656(7) 0.0522(7) 0.0466(6) 0.0076(5) 0.0103(5) 0.0012(5)
O4 0.0626(6) 0.0452(6) 0.0515(6) -0.0059(5) 0.0161(5) 0.0028(5)
C1 0.0543(8) 0.0444(9) 0.0385(7) 0.0016(6) 0.0132(6) 0.0038(6)
C2 0.0615(9) 0.0520(9) 0.0402(7) 0.0029(7) 0.0144(7) 0.0031(6)
C3 0.0670(10) 0.0617(10) 0.0456(8) 0.0080(8) 0.0229(7) 0.0026(7)
C4 0.0595(9) 0.0571(10) 0.0549(9) 0.0059(7) 0.0238(7) 0.0094(7)
C5 0.0483(8) 0.0528(10) 0.0607(9) -0.0002(7) 0.0139(7) 0.0073(7)
C6 0.0525(9) 0.0526(10) 0.0552(9) -0.0028(7) 0.0049(7) -0.0003(7)
C7 0.0523(8) 0.0459(9) 0.0436(8) -0.0006(7) 0.0082(6) 0.0009(6)
C8 0.0505(8) 0.0394(8) 0.0399(7) 0.0011(6) 0.0098(6) 0.0043(6)
C9 0.0520(8) 0.0402(8) 0.0405(7) 0.0011(6) 0.0120(6) 0.0064(6)
C10 0.0525(8) 0.0447(9) 0.0484(8) 0.0018(7) 0.0165(7) 0.0079(6)
C11 0.0587(9) 0.0518(10) 0.0294(6) 0.0052(7) 0.0090(6) 0.0023(6)
C12 0.0529(8) 0.0437(9) 0.0304(6) -0.0037(7) 0.0072(6) 0.0026(6)
C13 0.0525(9) 0.0558(10) 0.0358(7) 0.0014(7) 0.0099(6) -0.0001(6)
C14 0.0521(9) 0.0589(11) 0.0492(8) 0.0019(7) 0.0056(7) 0.0025(7)
C15 0.0640(10) 0.0599(11) 0.0540(9) -0.0040(8) 0.0094(7) 0.0004(8)
C16 0.0617(10) 0.0731(12) 0.0600(10) -0.0103(9) 0.0213(8) -0.0056(8)
C17 0.0517(10) 0.0813(14) 0.0927(13) 0.0007(9) 0.0260(9) -0.0087(11)
C18 0.0587(10) 0.0632(11) 0.0731(11) 0.0066(8) 0.0207(8) -0.0032(9)
C19 0.0499(8) 0.0452(9) 0.0311(6) -0.0029(6) 0.0088(6) 0.0016(6)
C20 0.0533(8) 0.0480(9) 0.0401(7) -0.0033(7) 0.0149(6) 0.0020(6)
C21 0.0593(9) 0.0467(9) 0.0450(8) -0.0014(7) 0.0157(7) 0.0011(6)
C22 0.0532(9) 0.0534(10) 0.0366(7) 0.0029(7) 0.0055(6) -0.0010(6)
C23 0.0484(8) 0.0610(10) 0.0569(9) -0.0039(7) 0.0155(7) -0.0073(7)
C24 0.0524(9) 0.0503(9) 0.0523(8) -0.0067(7) 0.0134(7) -0.0032(7)
C25 0.0917(13) 0.0783(12) 0.0477(9) 0.0079(10) 0.0132(8) -0.0148(9)
C26 0.0693(10) 0.0641(11) 0.0460(8) -0.0106(8) 0.0011(7) -0.0051(7)
C27 0.0692(12) 0.0886(15) 0.0965(14) -0.0146(10) 0.0342(10) -0.0076(11)
C28 0.0573(11) 0.0841(14) 0.1007(15) -0.0095(10) 0.0126(10) -0.0137(12)
C29 0.0759(14) 0.1112(19) 0.173(3) -0.0314(13) 0.0276(15) -0.0368(18)
C30 0.0873(15) 0.125(2) 0.0978(17) 0.0013(14) -0.0075(12) -0.0127(15)
C31 0.0556(9) 0.0624(10) 0.0497(8) 0.0084(8) 0.0089(7) -0.0037(7)
C32 0.0522(9) 0.0668(11) 0.0553(9) 0.0009(8) 0.0141(7) -0.0109(8)
C33 0.0761(12) 0.1001(15) 0.0466(9) 0.0150(11) 0.0072(8) -0.0064(9)
C34 0.0699(11) 0.0795(13) 0.0663(11) 0.0052(9) 0.0208(9) -0.0192(9)

loop_
_atom_type_symbol
_atom_type_description
_atom_type_scat_dispersion_real
_atom_type_scat_dispersion_imag
_atom_type_scat_source
C C 0.0181 0.0091 'International Tables Vol C Tables 4.2.6.8 and 6.1.1.4'
H H 0.0000 0.0000 'International Tables Vol C Tables 4.2.6.8 and 6.1.1.4'
O O 0.0492 0.0322 'International Tables Vol C Tables 4.2.6.8 and 6.1.1.4'

loop_
_geom_angle_atom_site_label_1
_geom_angle_atom_site_label_2
_geom_angle_atom_site_label_3
_geom_angle
C2 O1 C25 118.99(12)
C7 O2 C26 118.26(11)
C2 C1 C9 119.55(13)
C2 C1 C11 117.40(12)
C9 C1 C11 122.30(12)
O1 C2 C1 115.22(13)
O1 C2 C3 123.04(13)
C1 C2 C3 121.58(13)
C4 C3 C2 119.34(14)
C4 C3 H3 120.3
C2 C3 H3 120.3
C3 C4 C10 121.85(14)
C3 C4 H4 119.1
C10 C4 H4 119.1
C6 C5 C10 121.66(13)
C6 C5 H5 119.2
C10 C5 H5 119.2
C5 C6 C7 119.25(14)
C5 C6 H6 120.4
C7 C6 H6 120.4
O2 C7 C8 115.53(12)
O2 C7 C6 122.79(13)
C8 C7 C6 121.61(13)
C7 C8 C9 119.74(12)
C7 C8 C12 118.15(12)
C9 C8 C12 120.88(12)
C10 C9 C1 118.29(12)
C10 C9 C8 117.86(12)
C1 C9 C8 123.85(12)
C5 C10 C4 120.89(13)
C5 C10 C9 119.80(13)
C4 C10 C9 119.30(13)
O3 C11 C13 121.17(13)
O3 C11 C1 118.13(14)
C13 C11 C1 120.70(13)
O4 C12 C19 120.49(12)
O4 C12 C8 117.11(12)
C19 C12 C8 122.40(12)
C18 C13 C14 118.28(15)
C18 C13 C11 119.50(14)
C14 C13 C11 122.19(13)
C15 C14 C13 121.14(15)
C15 C14 H14 119.4
C13 C14 H14 119.4
C14 C15 C16 120.51(16)
C14 C15 H15 119.7
C16 C15 H15 119.7
C17 C16 C15 118.37(16)
C17 C16 C27 121.43(16)
C15 C16 C27 120.19(17)
C18 C17 C16 121.46(16)
C18 C17 H17 119.3
C16 C17 H17 119.3
C17 C18 C13 120.23(16)
C17 C18 H18 119.9
C13 C18 H18 119.9
C24 C19 C20 118.21(13)
C24 C19 C12 118.82(12)
C20 C19 C12 122.96(12)
C21 C20 C19 120.92(13)
C21 C20 H20 119.5
C19 C20 H20 119.5
C20 C21 C22 121.07(13)
C20 C21 H21 119.5
C22 C21 H21 119.5
C23 C22 C21 117.51(13)
C23 C22 C31 121.81(13)
C21 C22 C31 120.63(13)
C24 C23 C22 121.51(14)
C24 C23 H23 119.2
C22 C23 H23 119.2
C23 C24 C19 120.72(14)
C23 C24 H24 119.6
C19 C24 H24 119.6
O1 C25 H25A 109.5
O1 C25 H25B 109.5
H25A C25 H25B 109.5
O1 C25 H25C 109.5
H25A C25 H25C 109.5
H25B C25 H25C 109.5
O2 C26 H26A 109.5
O2 C26 H26B 109.5
H26A C26 H26B 109.5
O2 C26 H26C 109.5
H26A C26 H26C 109.5
H26B C26 H26C 109.5
C16 C27 C28 114.11(15)
C16 C27 H27A 108.7
C28 C27 H27A 108.7
C16 C27 H27B 108.7
C28 C27 H27B 108.7
H27A C27 H27B 107.6
C30 C28 C29 111.62(19)
C30 C28 C27 111.91(18)
C29 C28 C27 110.40(18)
C30 C28 H28 107.6
C29 C28 H28 107.6
C27 C28 H28 107.6
C28 C29 H29A 109.5
C28 C29 H29B 109.5
H29A C29 H29B 109.5
C28 C29 H29C 109.5
H29A C29 H29C 109.5
H29B C29 H29C 109.5
C28 C30 H30A 109.5
C28 C30 H30B 109.5
H30A C30 H30B 109.5
C28 C30 H30C 109.5
H30A C30 H30C 109.5
H30B C30 H30C 109.5
C22 C31 C32 113.63(12)
C22 C31 H31A 108.8
C32 C31 H31A 108.8
C22 C31 H31B 108.8
C32 C31 H31B 108.8
H31A C31 H31B 107.7
C33 C32 C34 110.21(13)
C33 C32 C31 111.58(14)
C34 C32 C31 111.05(13)
C33 C32 H32 107.9
C34 C32 H32 107.9
C31 C32 H32 107.9
C32 C33 H33A 109.5
C32 C33 H33B 109.5
H33A C33 H33B 109.5
C32 C33 H33C 109.5
H33A C33 H33C 109.5
H33B C33 H33C 109.5
C32 C34 H34A 109.5
C32 C34 H34B 109.5
H34A C34 H34B 109.5
C32 C34 H34C 109.5
H34A C34 H34C 109.5
H34B C34 H34C 109.5

loop_
_geom_bond_atom_site_label_1
_geom_bond_atom_site_label_2
_geom_bond_distance
O1 C2 1.3679(17)
O1 C25 1.4198(17)
O2 C7 1.3707(16)
O2 C26 1.4218(16)
O3 C11 1.2297(16)
O4 C12 1.2227(15)
C1 C2 1.3814(18)
C1 C9 1.4292(19)
C1 C11 1.502(2)
C2 C3 1.410(2)
C3 C4 1.352(2)
C3 H3 0.9500
C4 C10 1.4113(19)
C4 H4 0.9500
C5 C6 1.361(2)
C5 C10 1.4053(19)
C5 H5 0.9500
C6 C7 1.406(2)
C6 H6 0.9500
C7 C8 1.3823(18)
C8 C9 1.4322(18)
C8 C12 1.5107(18)
C9 C10 1.4274(18)
C11 C13 1.478(2)
C12 C19 1.4781(18)
C13 C18 1.388(2)
C13 C14 1.391(2)
C14 C15 1.379(2)
C14 H14 0.9500
C15 C16 1.385(2)
C15 H15 0.9500
C16 C17 1.383(3)
C16 C27 1.513(2)
C17 C18 1.381(2)
C17 H17 0.9500
C18 H18 0.9500
C19 C24 1.3898(19)
C19 C20 1.3923(18)
C20 C21 1.3765(18)
C20 H20 0.9500
C21 C22 1.4000(19)
C21 H21 0.9500
C22 C23 1.389(2)
C22 C31 1.5034(19)
C23 C24 1.3786(19)
C23 H23 0.9500
C24 H24 0.9500
C25 H25A 0.9800
C25 H25B 0.9800
C25 H25C 0.9800
C26 H26A 0.9800
C26 H26B 0.9800
C26 H26C 0.9800
C27 C28 1.528(3)
C27 H27A 0.9900
C27 H27B 0.9900
C28 C30 1.508(3)
C28 C29 1.526(3)
C28 H28 1.0000
C29 H29A 0.9800
C29 H29B 0.9800
C29 H29C 0.9800
C30 H30A 0.9800
C30 H30B 0.9800
C30 H30C 0.9800
C31 C32 1.530(2)
C31 H31A 0.9900
C31 H31B 0.9900
C32 C33 1.515(2)
C32 C34 1.519(2)
C32 H32 1.0000
C33 H33A 0.9800
C33 H33B 0.9800
C33 H33C 0.9800
C34 H34A 0.9800
C34 H34B 0.9800
C34 H34C 0.9800

loop_
_geom_hbond_atom_site_label_D
_geom_hbond_atom_site_label_H
_geom_hbond_atom_site_label_A
_geom_hbond_site_symmetry_A
_geom_hbond_distance_DH
_geom_hbond_distance_HA
_geom_hbond_distance_DA
_geom_hbond_angle_DHA
_geom_hbond_publ_flag
C21 H21 O4 1_545 0.95 2.34 3.2716(18) 167 n

loop_
_geom_torsion_atom_site_label_1
_geom_torsion_atom_site_label_2
_geom_torsion_atom_site_label_3
_geom_torsion_atom_site_label_4
_geom_torsion
C25 O1 C2 C1 167.69(14)
C25 O1 C2 C3 -16.9(2)
C9 C1 C2 O1 174.96(12)
C11 C1 C2 O1 4.7(2)
C9 C1 C2 C3 -0.6(2)
C11 C1 C2 C3 -170.86(13)
O1 C2 C3 C4 -172.57(14)
C1 C2 C3 C4 2.6(2)
C2 C3 C4 C10 -1.9(2)
C10 C5 C6 C7 -1.1(2)
C26 O2 C7 C8 -179.50(13)
C26 O2 C7 C6 -2.6(2)
C5 C6 C7 O2 -174.82(14)
C5 C6 C7 C8 1.9(2)
O2 C7 C8 C9 176.77(12)
C6 C7 C8 C9 -0.2(2)
O2 C7 C8 C12 9.30(19)
C6 C7 C8 C12 -167.63(13)
C2 C1 C9 C10 -2.1(2)
C11 C1 C9 C10 167.73(12)
C2 C1 C9 C8 178.13(13)
C11 C1 C9 C8 -12.1(2)
C7 C8 C9 C10 -2.21(19)
C12 C8 C9 C10 164.91(12)
C7 C8 C9 C1 177.60(13)
C12 C8 C9 C1 -15.3(2)
C6 C5 C10 C4 179.11(14)
C6 C5 C10 C9 -1.3(2)
C3 C4 C10 C5 178.87(14)
C3 C4 C10 C9 -0.7(2)
C1 C9 C10 C5 -176.89(12)
C8 C9 C10 C5 2.9(2)
C1 C9 C10 C4 2.7(2)
C8 C9 C10 C4 -177.46(12)
C2 C1 C11 O3 111.13(15)
C9 C1 C11 O3 -58.87(18)
C2 C1 C11 C13 -68.58(17)
C9 C1 C11 C13 121.42(15)
C7 C8 C12 O4 107.79(15)
C9 C8 C12 O4 -59.53(17)
C7 C8 C12 C19 -71.74(16)
C9 C8 C12 C19 120.94(14)
O3 C11 C13 C18 -5.3(2)
C1 C11 C13 C18 174.38(13)
O3 C11 C13 C14 172.88(13)
C1 C11 C13 C14 -7.42(19)
C18 C13 C14 C15 -0.3(2)
C11 C13 C14 C15 -178.56(12)
C13 C14 C15 C16 -0.2(2)
C14 C15 C16 C17 0.4(2)
C14 C15 C16 C27 -178.11(15)
C15 C16 C17 C18 -0.2(3)
C27 C16 C17 C18 178.35(16)
C16 C17 C18 C13 -0.4(3)
C14 C13 C18 C17 0.6(2)
C11 C13 C18 C17 178.87(14)
O4 C12 C19 C24 2.49(18)
C8 C12 C19 C24 -178.00(12)
O4 C12 C19 C20 -178.28(12)
C8 C12 C19 C20 1.24(18)
C24 C19 C20 C21 -1.77(19)
C12 C19 C20 C21 178.99(12)
C19 C20 C21 C22 -0.1(2)
C20 C21 C22 C23 1.6(2)
C20 C21 C22 C31 -175.83(12)
C21 C22 C23 C24 -1.3(2)
C31 C22 C23 C24 176.11(13)
C22 C23 C24 C19 -0.5(2)
C20 C19 C24 C23 2.1(2)
C12 C19 C24 C23 -178.65(12)
C17 C16 C27 C28 -108.6(2)
C15 C16 C27 C28 69.9(2)
C16 C27 C28 C30 56.9(2)
C16 C27 C28 C29 -178.08(17)
C23 C22 C31 C32 -108.55(16)
C21 C22 C31 C32 68.78(18)
C22 C31 C32 C33 52.40(18)
C22 C31 C32 C34 175.80(14)

loop_
_cod_related_entry_id
_cod_related_entry_database
_cod_related_entry_code
1 ChemSpider 30658248
